data_7247753
loop_
_publ_author_name
'Wu, Gui-Yuan'
'Zhu, Hui-Min'
'Li, Hao'
'Zhang, Kai'
'Zhang, Xianyi'
'Yan, Dong'
'Zhang, Xiu-Du'
'Lin, Lili'
'Lu, Zhou'

_publ_section_title
;
 The impact of aggregation of AIE and ACQ moiety-integrating material on
 the excited state dynamics
;
_journal_issue 48
_journal_name_full 'RSC Advances'
_journal_page_first 33911
_journal_page_last 33917
_journal_paper_doi 10.1039/D3RA06359C
_journal_volume 13
_journal_year 2023
_chemical_formula_sum 'C39 H26 N4'
_chemical_formula_weight 550.64
_space_group_crystal_system triclinic
_space_group_IT_number 2
_space_group_name_Hall '-P 1'
_space_group_name_H-M_alt 'P -1'
_atom_sites_solution_hydrogens mixed
_audit_creation_method SHELXL-2018/3
_audit_update_record
;
2022-01-26 deposited with the CCDC.	2023-10-23 downloaded from the CCDC.
;
_cell_angle_alpha 90.365(3)
_cell_angle_beta 92.745(4)
_cell_angle_gamma 102.252(4)
_cell_formula_units_Z 2
_cell_length_a 6.8042(4)
_cell_length_b 9.4238(3)
_cell_length_c 27.8269(10)
_cell_measurement_reflns_used 6588
_cell_measurement_temperature 293(2)
_cell_measurement_theta_max 70.1
_cell_measurement_theta_min 3.2
_cell_volume 1741.41(13)
_computing_cell_refinement 'Bruker SAINT'
_computing_data_collection 'Bruker APEX2'
_computing_data_reduction 'Bruker SAINT'
_computing_molecular_graphics 'Bruker SHELXTL'
_computing_publication_material 'Bruker SHELXTL'
_computing_structure_refinement 'SHELXL-2018/3 (Sheldrick, 2018)'
_computing_structure_solution 'SHELXT 2014/5 (Sheldrick, 2014)'
_diffrn_ambient_temperature 293(2)
_diffrn_measured_fraction_theta_full 0.996
_diffrn_measured_fraction_theta_max 0.994
_diffrn_measurement_device_type 'Bruker APEX-II CCD'
_diffrn_measurement_method '\f and \w scans'
_diffrn_radiation_type CuK\a
_diffrn_radiation_wavelength 1.54178
_diffrn_reflns_av_R_equivalents 0.0671
_diffrn_reflns_av_unetI/netI 0.0508
_diffrn_reflns_Laue_measured_fraction_full 0.996
_diffrn_reflns_Laue_measured_fraction_max 0.994
_diffrn_reflns_limit_h_max 8
_diffrn_reflns_limit_h_min -8
_diffrn_reflns_limit_k_max 11
_diffrn_reflns_limit_k_min -11
_diffrn_reflns_limit_l_max 33
_diffrn_reflns_limit_l_min -33
_diffrn_reflns_number 36302
_diffrn_reflns_point_group_measured_fraction_full 0.996
_diffrn_reflns_point_group_measured_fraction_max 0.994
_diffrn_reflns_theta_full 67.679
_diffrn_reflns_theta_max 70.054
_diffrn_reflns_theta_min 3.180
_exptl_absorpt_coefficient_mu 0.484
_exptl_absorpt_correction_type none
_exptl_crystal_density_diffrn 1.050
_exptl_crystal_description block
_exptl_crystal_F_000 576
_refine_diff_density_max 0.528
_refine_diff_density_min -0.438
_refine_diff_density_rms 0.056
_refine_ls_extinction_method none
_refine_ls_goodness_of_fit_ref 1.681
_refine_ls_hydrogen_treatment constr
_refine_ls_matrix_type full
_refine_ls_number_parameters 552
_refine_ls_number_reflns 6583
_refine_ls_number_restraints 2706
_refine_ls_restrained_S_all 1.493
_refine_ls_R_factor_all 0.1382
_refine_ls_R_factor_gt 0.1088
_refine_ls_shift/su_max 0.000
_refine_ls_shift/su_mean 0.000
_refine_ls_structure_factor_coef Fsqd
_refine_ls_weighting_details 'w=1/[\s^2^(Fo^2^)+(0.1000P)^2^+0.2922P] where P=(Fo^2^+2Fc^2^)/3'
_refine_ls_weighting_scheme calc
_refine_ls_wR_factor_gt 0.2845
_refine_ls_wR_factor_ref 0.2980
_reflns_Friedel_coverage 0.000
_reflns_number_gt 4717
_reflns_number_total 6583
_reflns_threshold_expression 'I > 2\s(I)'
_cod_data_source_file d3ra06359c2.cif
_cod_data_source_block z_a_sq
_cod_database_code 7247753
_shelx_shelxl_version_number 2018/3
_shelx_space_group_comment
;
The symmetry employed for this shelxl refinement is uniquely defined
by the following loop, which should always be used as a source of
symmetry information in preference to the above space-group names.
They are only intended as comments.
;

loop_
_space_group_symop_operation_xyz
'x, y, z'
'-x, -y, -z'

loop_
_atom_site_label
_atom_site_type_symbol
_atom_site_fract_x
_atom_site_fract_y
_atom_site_fract_z
_atom_site_U_iso_or_equiv
_atom_site_adp_type
_atom_site_occupancy
_atom_site_site_symmetry_order
_atom_site_calc_flag
_atom_site_refinement_flags_posn
_atom_site_refinement_flags_adp
_atom_site_refinement_flags_occupancy
_atom_site_disorder_assembly
_atom_site_disorder_group
C40' C 0.2620(15) 0.3027(10) 0.8756(4) 0.0618(11) Uani 0.518(3) 1 d . U P A 2
N4 N 0.2950(5) 0.5703(3) 0.62955(11) 0.0429(7) Uani 1 1 d . . . B 4
N1 N 0.2226(4) 0.4417(3) 0.43640(11) 0.0405(7) Uani 1 1 d . . . B 4
N3 N 0.2320(4) 0.3354(3) 0.60719(11) 0.0426(7) Uani 1 1 d . . . B 4
H3A H 0.209499 0.242386 0.609196 0.051 Uiso 1 1 calc R U . B 4
N2 N 0.3063(4) 0.7376(3) 0.46463(11) 0.0413(7) Uani 1 1 d . . . B 4
C7 C 0.2830(5) 0.5645(4) 0.57985(13) 0.0389(7) Uani 1 1 d . U . B 4
C8 C 0.2830(5) 0.6330(3) 0.49774(13) 0.0384(7) Uani 1 1 d . U . B 4
C9 C 0.2421(5) 0.4799(3) 0.48341(13) 0.0380(7) Uani 1 1 d . U . B 4
C10 C 0.2415(5) 0.4141(3) 0.56548(13) 0.0369(7) Uani 1 1 d . U . B 4
C1 C 0.2860(5) 0.6979(4) 0.41806(13) 0.0411(8) Uani 1 1 d . U . B 4
C11 C 0.3022(5) 0.6724(4) 0.54686(13) 0.0413(8) Uani 1 1 d . U . B 4
H11 H 0.327378 0.769477 0.556586 0.050 Uiso 1 1 calc R U . B 4
C12 C 0.2206(5) 0.3712(4) 0.51831(13) 0.0399(8) Uani 1 1 d . U . B 4
H12 H 0.193032 0.273340 0.509513 0.048 Uiso 1 1 calc R U . B 4
C2 C 0.2431(5) 0.5466(4) 0.40369(13) 0.0416(8) Uani 1 1 d . U . B 4
C13 C 0.2645(5) 0.4316(4) 0.64425(14) 0.0425(8) Uani 1 1 d . U . B 4
C14 C 0.2685(6) 0.3916(4) 0.69436(14) 0.0450(8) Uani 1 1 d . U . B 4
C3 C 0.3093(6) 0.8047(4) 0.38183(14) 0.0469(8) Uani 1 1 d . U . B 4
H3 H 0.338890 0.902565 0.390602 0.056 Uiso 1 1 calc R U . B 4
C15 C 0.3444(6) 0.4953(4) 0.73031(14) 0.0497(9) Uani 1 1 d . U . B 4
H15 H 0.390272 0.591742 0.722052 0.060 Uiso 1 1 calc R U . B 4
C4 C 0.2235(6) 0.5113(4) 0.35361(14) 0.0474(9) Uani 1 1 d . U . B 4
H4 H 0.196106 0.414455 0.343559 0.057 Uiso 1 1 calc R U . B 4
C5 C 0.2441(6) 0.6164(4) 0.32078(14) 0.0504(9) Uani 1 1 d . U . B 4
H5 H 0.228874 0.591189 0.288248 0.060 Uiso 1 1 calc R U . B 4
C6 C 0.2888(6) 0.7657(4) 0.33473(15) 0.0510(9) Uani 1 1 d . U . B 4
H6 H 0.304110 0.836743 0.311354 0.061 Uiso 1 1 calc R U . B 4
C16 C 0.2039(6) 0.2463(4) 0.70811(16) 0.0546(9) Uani 1 1 d . U . B 4
H16 H 0.153644 0.175137 0.684741 0.065 Uiso 1 1 calc R U . B 4
C17 C 0.3522(7) 0.4567(5) 0.77764(16) 0.0603(9) Uani 1 1 d . U . B 4
H17 H 0.402195 0.527784 0.801036 0.072 Uiso 1 1 calc R U . B 4
C18 C 0.2867(7) 0.3126(5) 0.79155(17) 0.0664(10) Uani 1 1 d . U . B 4
C19 C 0.2139(7) 0.2087(5) 0.75504(17) 0.0641(10) Uani 1 1 d . U . B 4
H19 H 0.171643 0.111810 0.763189 0.077 Uiso 1 1 calc R U . B 4
C34 C 0.2910(15) 0.1595(10) 0.9224(3) 0.0611(12) Uani 0.482(3) 1 d . U P A 1
C35 C 0.0971(16) 0.1404(10) 0.9394(3) 0.0624(12) Uani 0.482(3) 1 d . U P A 1
H35 H -0.011845 0.147380 0.918695 0.075 Uiso 0.482(3) 1 calc R U P A 1
C36 C 0.2212(16) 0.0980(10) 1.0183(4) 0.0651(15) Uani 0.482(3) 1 d . U P A 1
H36 H 0.197604 0.081013 1.050602 0.078 Uiso 0.482(3) 1 calc R U P A 1
C37 C 0.4455(16) 0.1415(10) 0.9540(3) 0.0649(13) Uani 0.482(3) 1 d . U P A 1
H37 H 0.574464 0.150568 0.942992 0.078 Uiso 0.482(3) 1 calc R U P A 1
C38 C 0.4115(17) 0.1097(10) 1.0024(3) 0.0660(15) Uani 0.482(3) 1 d . U P A 1
H38 H 0.516398 0.096736 1.023396 0.079 Uiso 0.482(3) 1 calc R U P A 1
C39 C 0.0709(17) 0.1107(10) 0.9878(3) 0.0651(15) Uani 0.482(3) 1 d . U P A 1
H39 H -0.057672 0.099314 0.999175 0.078 Uiso 0.482(3) 1 calc R U P A 1
C40 C 0.3298(15) 0.1937(10) 0.8711(3) 0.0614(11) Uani 0.482(3) 1 d . U P A 1
C41 C 0.2764(16) 0.3073(11) 0.8498(4) 0.0603(12) Uani 0.482(3) 1 d . U P A 1
C22 C 0.1790(19) 0.4147(14) 0.8753(6) 0.0633(13) Uani 0.482(3) 1 d . U P A 1
C25 C -0.0060(18) 0.5833(9) 0.9300(4) 0.0753(17) Uani 0.482(3) 1 d . U P A 1
H25 H -0.066857 0.640816 0.949181 0.090 Uiso 0.482(3) 1 d R U P A 1
C26 C 0.1644(17) 0.5629(9) 0.9477(4) 0.0736(15) Uani 0.482(3) 1 d . U P A 1
H26 H 0.213922 0.605201 0.977355 0.088 Uiso 0.482(3) 1 calc R U P A 1
C27 C 0.2871(17) 0.4709(9) 0.9214(3) 0.0685(12) Uani 0.482(3) 1 d . U P A 1
H27 H 0.410443 0.453084 0.932542 0.082 Uiso 0.482(3) 1 calc R U P A 1
C24 C -0.1052(18) 0.5305(10) 0.8869(4) 0.0761(16) Uani 0.482(3) 1 d . U P A 1
H24 H -0.228479 0.549295 0.876134 0.091 Uiso 0.482(3) 1 calc R U P A 1
C23 C 0.0033(19) 0.4437(10) 0.8610(4) 0.0685(14) Uani 0.482(3) 1 d . U P A 1
H23 H -0.027584 0.395754 0.831418 0.082 Uiso 0.482(3) 1 d R U P A 1
C34' C 0.3347(14) 0.2716(10) 0.9251(3) 0.0608(11) Uani 0.518(3) 1 d . U P A 2
C35' C 0.2035(15) 0.2294(10) 0.9617(3) 0.0651(12) Uani 0.518(3) 1 d . U P A 2
H35' H 0.065480 0.215413 0.954993 0.078 Uiso 0.518(3) 1 calc R U P A 2
C36' C 0.4738(15) 0.2252(10) 1.0180(3) 0.0664(15) Uani 0.518(3) 1 d . U P A 2
H36' H 0.520109 0.208153 1.048954 0.080 Uiso 0.518(3) 1 calc R U P A 2
C37' C 0.5386(14) 0.2882(9) 0.9369(3) 0.0619(12) Uani 0.518(3) 1 d . U P A 2
H37' H 0.630073 0.313540 0.912983 0.074 Uiso 0.518(3) 1 calc R U P A 2
C39' C 0.2742(15) 0.2081(10) 1.0074(3) 0.0669(15) Uani 0.518(3) 1 d . U P A 2
H39' H 0.183701 0.181527 1.031400 0.080 Uiso 0.518(3) 1 calc R U P A 2
C38' C 0.6088(16) 0.2683(10) 0.9826(3) 0.0679(14) Uani 0.518(3) 1 d . U P A 2
H38' H 0.746557 0.283581 0.989917 0.081 Uiso 0.518(3) 1 calc R U P A 2
C41' C 0.3172(14) 0.2393(10) 0.8354(3) 0.0589(11) Uani 0.518(3) 1 d . U P A 2
C22' C 0.1321(18) 0.4128(15) 0.8754(5) 0.0622(13) Uani 0.518(3) 1 d . U P A 2
C23' C -0.0306(14) 0.4049(11) 0.8398(3) 0.0662(13) Uani 0.518(3) 1 d . U P A 2
H23' H -0.058163 0.326458 0.818289 0.079 Uiso 0.518(3) 1 d R U P A 2
C27' C 0.1657(15) 0.5218(9) 0.9080(3) 0.0650(13) Uani 0.518(3) 1 d . U P A 2
H27' H 0.269184 0.530537 0.931642 0.078 Uiso 0.518(3) 1 calc R U P A 2
C24' C -0.1445(14) 0.5069(10) 0.8401(3) 0.0723(15) Uani 0.518(3) 1 d . U P A 2
H24' H -0.249100 0.500152 0.816894 0.087 Uiso 0.518(3) 1 calc R U P A 2
C25' C -0.1136(14) 0.6180(10) 0.8726(3) 0.0709(16) Uani 0.518(3) 1 d . U P A 2
H25' H -0.188505 0.689562 0.874224 0.085 Uiso 0.518(3) 1 d R U P A 2
C26' C 0.0403(14) 0.6220(10) 0.9055(3) 0.0698(15) Uani 0.518(3) 1 d . U P A 2
H26' H 0.064915 0.697250 0.928279 0.084 Uiso 0.518(3) 1 calc R U P A 2
C28 C 0.4203(7) 0.0990(5) 0.84261(16) 0.0626(8) Uani 0.563(6) 1 d . U P A 1
C29 C 0.5804(7) 0.1108(5) 0.81445(17) 0.0663(8) Uani 0.563(6) 1 d . U P A 1
H29 H 0.629877 0.193172 0.796863 0.080 Uiso 0.563(6) 1 calc R U P A 1
C30 C 0.6699(16) -0.0214(10) 0.8144(4) 0.0671(14) Uani 0.563(6) 1 d . U P A 1
H30 H 0.778096 -0.028359 0.795970 0.080 Uiso 0.563(6) 1 calc R U P A 1
C31 C 0.3332(15) -0.0092(10) 0.8665(3) 0.0658(12) Uani 0.563(6) 1 d . U P A 1
H31 H 0.215808 -0.008003 0.882121 0.079 Uiso 0.563(6) 1 calc R U P A 1
C32 C 0.5833(15) -0.1290(9) 0.8426(3) 0.0673(14) Uani 0.563(6) 1 d . U P A 1
H32 H 0.640721 -0.210064 0.844731 0.081 Uiso 0.563(6) 1 calc R U P A 1
C33 C 0.4220(15) -0.1296(10) 0.8680(3) 0.0696(13) Uani 0.563(6) 1 d . U P A 1
H33 H 0.369408 -0.209265 0.886533 0.084 Uiso 0.563(6) 1 calc R U P A 1
C28' C 0.4203(7) 0.0990(5) 0.84261(16) 0.0626(8) Uani 0.437(6) 1 d . U P A 2
C29' C 0.5804(7) 0.1108(5) 0.81445(17) 0.0663(8) Uani 0.437(6) 1 d . U P A 2
H29' H 0.636109 0.206490 0.806967 0.080 Uiso 0.437(6) 1 calc R U P A 2
C31' C 0.360(2) -0.0591(14) 0.8529(5) 0.0650(13) Uani 0.437(6) 1 d . U P A 2
H31' H 0.263105 -0.086589 0.875530 0.078 Uiso 0.437(6) 1 calc R U P A 2
C30' C 0.676(2) 0.0161(14) 0.7950(5) 0.0658(15) Uani 0.437(6) 1 d . U P A 2
H30' H 0.791796 0.045992 0.778086 0.079 Uiso 0.437(6) 1 calc R U P A 2
C32' C 0.5919(18) -0.1303(13) 0.8018(4) 0.0693(15) Uani 0.437(6) 1 d . U P A 2
H32' H 0.641911 -0.201452 0.786050 0.083 Uiso 0.437(6) 1 calc R U P A 2
C33' C 0.436(2) -0.1693(13) 0.8315(4) 0.0695(15) Uani 0.437(6) 1 d . U P A 2
H33' H 0.381908 -0.266508 0.837279 0.083 Uiso 0.437(6) 1 calc R U P A 2

loop_
_atom_site_aniso_label
_atom_site_aniso_U_11
_atom_site_aniso_U_22
_atom_site_aniso_U_33
_atom_site_aniso_U_23
_atom_site_aniso_U_13
_atom_site_aniso_U_12
C40' 0.0770(19) 0.0527(19) 0.0582(19) 0.0046(18) 0.0099(19) 0.0178(18)
N4 0.0534(18) 0.0303(15) 0.0472(18) 0.0052(13) 0.0086(14) 0.0123(13)
N1 0.0379(15) 0.0321(15) 0.0515(19) -0.0022(13) 0.0065(13) 0.0065(12)
N3 0.0522(18) 0.0232(14) 0.0534(19) 0.0032(13) 0.0122(14) 0.0079(12)
N2 0.0443(16) 0.0316(15) 0.0478(18) 0.0024(13) 0.0050(13) 0.0072(12)
C7 0.0379(16) 0.0310(16) 0.0490(19) 0.0009(14) 0.0076(14) 0.0086(13)
C8 0.0374(16) 0.0290(15) 0.0500(18) 0.0036(14) 0.0062(14) 0.0088(13)
C9 0.0340(15) 0.0309(16) 0.0498(19) -0.0013(14) 0.0066(14) 0.0075(13)
C10 0.0368(16) 0.0265(15) 0.0488(18) 0.0036(14) 0.0076(14) 0.0086(13)
C1 0.0407(17) 0.0364(17) 0.0478(19) 0.0009(14) 0.0077(14) 0.0105(14)
C11 0.0455(17) 0.0289(15) 0.0503(19) -0.0016(14) 0.0064(15) 0.0085(14)
C12 0.0405(17) 0.0250(15) 0.0536(19) -0.0014(14) 0.0068(14) 0.0046(13)
C2 0.0364(16) 0.0395(17) 0.0492(19) 0.0012(15) 0.0051(14) 0.0084(14)
C13 0.0444(17) 0.0325(16) 0.0535(19) 0.0057(14) 0.0122(14) 0.0124(14)
C14 0.0484(18) 0.0389(17) 0.0527(19) 0.0106(15) 0.0134(15) 0.0175(14)
C3 0.0507(19) 0.0400(18) 0.052(2) 0.0031(16) 0.0076(16) 0.0116(15)
C15 0.0575(19) 0.0422(18) 0.052(2) 0.0131(16) 0.0102(16) 0.0146(16)
C4 0.0469(19) 0.0444(19) 0.052(2) -0.0042(16) 0.0058(16) 0.0114(16)
C5 0.056(2) 0.053(2) 0.043(2) 0.0015(17) 0.0063(16) 0.0137(17)
C6 0.054(2) 0.047(2) 0.053(2) 0.0077(17) 0.0086(17) 0.0111(17)
C16 0.056(2) 0.0429(19) 0.067(2) 0.0173(17) 0.0131(17) 0.0127(16)
C17 0.0650(19) 0.0587(19) 0.0574(19) 0.0119(17) 0.0070(16) 0.0121(17)
C18 0.0697(19) 0.0670(19) 0.0616(18) 0.0238(17) 0.0059(16) 0.0116(17)
C19 0.0674(19) 0.0570(19) 0.068(2) 0.0275(17) 0.0091(17) 0.0110(17)
C34 0.080(2) 0.052(2) 0.054(2) 0.0054(19) 0.0104(19) 0.018(2)
C35 0.081(2) 0.053(2) 0.055(2) 0.006(2) 0.012(2) 0.018(2)
C36 0.091(3) 0.053(3) 0.053(3) 0.003(3) 0.013(3) 0.017(3)
C37 0.083(2) 0.058(2) 0.055(2) 0.005(2) 0.009(2) 0.016(2)
C38 0.088(3) 0.057(3) 0.055(3) 0.007(3) 0.006(3) 0.019(3)
C39 0.086(3) 0.056(3) 0.056(3) 0.006(2) 0.017(3) 0.018(3)
C40 0.078(2) 0.0527(19) 0.0560(19) 0.0051(18) 0.0104(19) 0.0176(19)
C41 0.075(2) 0.051(2) 0.056(2) 0.007(2) 0.010(2) 0.0158(19)
C22 0.083(2) 0.053(2) 0.055(2) 0.004(2) 0.014(2) 0.016(2)
C25 0.098(3) 0.060(3) 0.070(3) 0.002(3) 0.020(3) 0.018(3)
C26 0.097(3) 0.062(3) 0.060(3) 0.002(2) 0.013(3) 0.011(3)
C27 0.089(2) 0.056(2) 0.060(2) 0.004(2) 0.010(2) 0.016(2)
C24 0.094(3) 0.064(3) 0.072(3) 0.008(3) 0.017(3) 0.019(3)
C23 0.087(2) 0.060(2) 0.062(2) 0.004(2) 0.014(2) 0.020(2)
C34' 0.080(2) 0.052(2) 0.053(2) 0.0034(19) 0.0111(19) 0.0179(19)
C35' 0.083(2) 0.059(2) 0.055(2) 0.004(2) 0.011(2) 0.018(2)
C36' 0.089(3) 0.059(3) 0.053(3) 0.008(3) 0.006(3) 0.020(3)
C37' 0.080(2) 0.055(2) 0.054(2) 0.004(2) 0.010(2) 0.018(2)
C39' 0.088(3) 0.058(3) 0.056(3) 0.005(2) 0.014(3) 0.016(3)
C38' 0.086(3) 0.062(3) 0.057(3) 0.004(2) 0.007(2) 0.018(2)
C41' 0.071(2) 0.0524(19) 0.055(2) 0.0066(19) 0.0084(19) 0.0162(19)
C22' 0.080(2) 0.054(2) 0.054(2) 0.004(2) 0.011(2) 0.015(2)
C23' 0.080(2) 0.060(2) 0.060(2) 0.003(2) 0.007(2) 0.016(2)
C27' 0.082(2) 0.058(2) 0.058(2) -0.003(2) 0.010(2) 0.022(2)
C24' 0.086(3) 0.066(3) 0.067(3) 0.001(3) 0.006(3) 0.020(3)
C25' 0.088(3) 0.060(3) 0.068(3) 0.006(3) 0.009(3) 0.025(3)
C26' 0.090(3) 0.063(3) 0.061(3) 0.003(3) 0.011(3) 0.024(3)
C28 0.0757(15) 0.0575(14) 0.0564(14) 0.0016(13) 0.0099(12) 0.0168(13)
C29 0.0784(16) 0.0601(15) 0.0630(15) 0.0067(13) 0.0093(13) 0.0192(13)
C30 0.080(3) 0.060(3) 0.065(3) 0.003(2) 0.008(2) 0.023(2)
C31 0.084(2) 0.058(2) 0.058(2) 0.0054(19) 0.0079(19) 0.0190(19)
C32 0.085(3) 0.058(3) 0.063(3) -0.001(2) 0.006(2) 0.023(2)
C33 0.089(3) 0.060(2) 0.062(3) 0.006(2) 0.008(2) 0.019(2)
C28' 0.0757(15) 0.0575(14) 0.0564(14) 0.0016(13) 0.0099(12) 0.0168(13)
C29' 0.0784(16) 0.0601(15) 0.0630(15) 0.0067(13) 0.0093(13) 0.0192(13)
C31' 0.080(2) 0.059(2) 0.060(2) 0.004(2) 0.008(2) 0.022(2)
C30' 0.075(3) 0.063(2) 0.063(3) 0.004(2) 0.010(2) 0.023(2)
C32' 0.082(3) 0.064(2) 0.065(3) 0.003(2) 0.010(2) 0.022(2)
C33' 0.083(3) 0.062(2) 0.067(3) 0.001(2) 0.011(2) 0.021(2)

loop_
_atom_type_symbol
_atom_type_description
_atom_type_scat_dispersion_real
_atom_type_scat_dispersion_imag
_atom_type_scat_source
C C 0.0181 0.0091 'International Tables Vol C Tables 4.2.6.8 and 6.1.1.4'
H H 0.0000 0.0000 'International Tables Vol C Tables 4.2.6.8 and 6.1.1.4'
N N 0.0311 0.0180 'International Tables Vol C Tables 4.2.6.8 and 6.1.1.4'

loop_
_geom_angle_atom_site_label_1
_geom_angle_atom_site_label_2
_geom_angle_atom_site_label_3
_geom_angle
_geom_angle_site_symmetry_1
_geom_angle_site_symmetry_3
_geom_angle_publ_flag
C41' C40' C34' 122.2(9) . . ?
C41' C40' C22' 125.0(10) . . ?
C34' C40' C22' 112.7(9) . . ?
C13 N4 C7 106.4(3) . . ?
C2 N1 C9 118.6(3) . . ?
C13 N3 C10 107.1(3) . . ?
C13 N3 H3A 126.4 . . ?
C10 N3 H3A 126.4 . . ?
C1 N2 C8 118.4(3) . . ?
C11 C7 N4 131.0(3) . . ?
C11 C7 C10 121.6(3) . . ?
N4 C7 C10 107.4(3) . . ?
N2 C8 C11 119.3(3) . . ?
N2 C8 C9 120.9(3) . . ?
C11 C8 C9 119.8(3) . . ?
N1 C9 C12 119.5(3) . . ?
N1 C9 C8 120.0(3) . . ?
C12 C9 C8 120.5(3) . . ?
C12 C10 N3 131.4(3) . . ?
C12 C10 C7 122.0(3) . . ?
N3 C10 C7 106.6(3) . . ?
N2 C1 C3 120.3(3) . . ?
N2 C1 C2 120.9(3) . . ?
C3 C1 C2 118.7(3) . . ?
C7 C11 C8 118.2(3) . . ?
C7 C11 H11 120.9 . . ?
C8 C11 H11 120.9 . . ?
C10 C12 C9 117.7(3) . . ?
C10 C12 H12 121.1 . . ?
C9 C12 H12 121.1 . . ?
N1 C2 C4 120.6(3) . . ?
N1 C2 C1 121.1(3) . . ?
C4 C2 C1 118.3(3) . . ?
N4 C13 N3 112.5(3) . . ?
N4 C13 C14 123.4(3) . . ?
N3 C13 C14 124.1(3) . . ?
C15 C14 C16 118.1(4) . . ?
C15 C14 C13 120.8(3) . . ?
C16 C14 C13 121.1(4) . . ?
C6 C3 C1 120.8(4) . . ?
C6 C3 H3 119.6 . . ?
C1 C3 H3 119.6 . . ?
C17 C15 C14 120.7(4) . . ?
C17 C15 H15 119.6 . . ?
C14 C15 H15 119.6 . . ?
C5 C4 C2 120.6(4) . . ?
C5 C4 H4 119.7 . . ?
C2 C4 H4 119.7 . . ?
C4 C5 C6 121.4(4) . . ?
C4 C5 H5 119.3 . . ?
C6 C5 H5 119.3 . . ?
C3 C6 C5 120.2(4) . . ?
C3 C6 H6 119.9 . . ?
C5 C6 H6 119.9 . . ?
C19 C16 C14 120.8(4) . . ?
C19 C16 H16 119.6 . . ?
C14 C16 H16 119.6 . . ?
C15 C17 C18 121.5(4) . . ?
C15 C17 H17 119.3 . . ?
C18 C17 H17 119.3 . . ?
C17 C18 C19 117.4(4) . . ?
C16 C19 C18 121.5(4) . . ?
C16 C19 H19 119.2 . . ?
C18 C19 H19 119.2 . . ?
C37 C34 C35 118.5(9) . . ?
C37 C34 C40 120.3(9) . . ?
C35 C34 C40 121.2(9) . . ?
C39 C35 C34 118.5(10) . . ?
C39 C35 H35 120.7 . . ?
C34 C35 H35 120.7 . . ?
C39 C36 C38 120.2(9) . . ?
C39 C36 H36 119.9 . . ?
C38 C36 H36 119.9 . . ?
C34 C37 C38 121.0(10) . . ?
C34 C37 H37 119.5 . . ?
C38 C37 H37 119.5 . . ?
C36 C38 C37 119.0(10) . . ?
C36 C38 H38 120.5 . . ?
C37 C38 H38 120.5 . . ?
C36 C39 C35 122.8(10) . . ?
C36 C39 H39 118.6 . . ?
C35 C39 H39 118.6 . . ?
C41 C40 C28 118.3(9) . . ?
C41 C40 C34 122.0(9) . . ?
C28 C40 C34 119.6(8) . . ?
C40 C41 C22 123.9(10) . . ?
C23 C22 C27 122.8(13) . . ?
C23 C22 C41 123.7(14) . . ?
C27 C22 C41 113.1(11) . . ?
C26 C25 C24 128.1(12) . . ?
C26 C25 H25 114.1 . . ?
C24 C25 H25 117.7 . . ?
C25 C26 C27 121.8(10) . . ?
C25 C26 H26 119.1 . . ?
C27 C26 H26 119.1 . . ?
C22 C27 C26 109.6(11) . . ?
C22 C27 H27 125.2 . . ?
C26 C27 H27 125.2 . . ?
C25 C24 C23 112.1(12) . . ?
C25 C24 H24 123.9 . . ?
C23 C24 H24 123.9 . . ?
C22 C23 C24 125.5(13) . . ?
C22 C23 H23 104.2 . . ?
C24 C23 H23 130.3 . . ?
C37' C34' C35' 117.0(8) . . ?
C37' C34' C40' 120.8(8) . . ?
C35' C34' C40' 122.1(9) . . ?
C39' C35' C34' 121.1(9) . . ?
C39' C35' H35' 119.5 . . ?
C34' C35' H35' 119.5 . . ?
C39' C36' C38' 119.7(9) . . ?
C39' C36' H36' 120.2 . . ?
C38' C36' H36' 120.2 . . ?
C38' C37' C34' 121.7(9) . . ?
C38' C37' H37' 119.1 . . ?
C34' C37' H37' 119.1 . . ?
C36' C39' C35' 120.8(9) . . ?
C36' C39' H39' 119.6 . . ?
C35' C39' H39' 119.6 . . ?
C37' C38' C36' 119.6(10) . . ?
C37' C38' H38' 120.2 . . ?
C36' C38' H38' 120.2 . . ?
C40' C41' C28' 117.9(7) . . ?
C27' C22' C23' 118.4(12) . . ?
C27' C22' C40' 120.9(12) . . ?
C23' C22' C40' 120.7(12) . . ?
C24' C23' C22' 119.5(11) . . ?
C24' C23' H23' 122.2 . . ?
C22' C23' H23' 118.2 . . ?
C22' C27' C26' 118.1(11) . . ?
C22' C27' H27' 120.9 . . ?
C26' C27' H27' 120.9 . . ?
C25' C24' C23' 123.3(10) . . ?
C25' C24' H24' 118.4 . . ?
C23' C24' H24' 118.4 . . ?
C26' C25' C24' 115.7(10) . . ?
C26' C25' H25' 118.4 . . ?
C24' C25' H25' 126.0 . . ?
C25' C26' C27' 125.1(10) . . ?
C25' C26' H26' 117.5 . . ?
C27' C26' H26' 117.5 . . ?
C31 C28 C29 129.1(6) . . ?
C31 C28 C40 89.9(7) . . ?
C29 C28 C40 137.6(6) . . ?
C28 C29 C30 113.7(6) . . ?
C28 C29 H29 123.2 . . ?
C30 C29 H29 123.2 . . ?
C32 C30 C29 115.4(8) . . ?
C32 C30 H30 122.3 . . ?
C29 C30 H30 122.3 . . ?
C28 C31 C33 116.9(9) . . ?
C28 C31 H31 121.6 . . ?
C33 C31 H31 121.6 . . ?
C33 C32 C30 125.5(9) . . ?
C33 C32 H32 117.2 . . ?
C30 C32 H32 117.2 . . ?
C32 C33 C31 119.1(9) . . ?
C32 C33 H33 120.5 . . ?
C31 C33 H33 120.5 . . ?
C29' C28' C31' 105.0(6) . . ?
C29' C28' C41' 110.0(5) . . ?
C31' C28' C41' 139.2(7) . . ?
C30' C29' C28' 134.5(7) . . ?
C30' C29' H29' 112.7 . . ?
C28' C29' H29' 112.7 . . ?
C33' C31' C28' 125.6(11) . . ?
C33' C31' H31' 117.2 . . ?
C28' C31' H31' 117.2 . . ?
C29' C30' C32' 115.9(11) . . ?
C29' C30' H30' 122.0 . . ?
C32' C30' H30' 122.0 . . ?
C33' C32' C30' 120.1(11) . . ?
C33' C32' H32' 120.0 . . ?
C30' C32' H32' 120.0 . . ?
C32' C33' C31' 118.2(11) . . ?
C32' C33' H33' 120.9 . . ?
C31' C33' H33' 120.9 . . ?

loop_
_geom_bond_atom_site_label_1
_geom_bond_atom_site_label_2
_geom_bond_distance
_geom_bond_site_symmetry_2
_geom_bond_publ_flag
C40' C41' 1.371(13) . ?
C40' C34' 1.493(13) . ?
C40' C22' 1.498(17) . ?
N4 C13 1.348(4) . ?
N4 C7 1.382(5) . ?
N1 C2 1.338(5) . ?
N1 C9 1.347(5) . ?
N3 C13 1.347(5) . ?
N3 C10 1.378(5) . ?
N3 H3A 0.8600 . ?
N2 C1 1.339(5) . ?
N2 C8 1.343(4) . ?
C7 C11 1.364(5) . ?
C7 C10 1.435(5) . ?
C8 C11 1.407(5) . ?
C8 C9 1.460(4) . ?
C9 C12 1.406(5) . ?
C10 C12 1.363(5) . ?
C1 C3 1.419(5) . ?
C1 C2 1.443(5) . ?
C11 H11 0.9300 . ?
C12 H12 0.9300 . ?
C2 C4 1.424(5) . ?
C13 C14 1.447(5) . ?
C14 C15 1.395(6) . ?
C14 C16 1.408(5) . ?
C3 C6 1.352(5) . ?
C3 H3 0.9300 . ?
C15 C17 1.370(6) . ?
C15 H15 0.9300 . ?
C4 C5 1.342(5) . ?
C4 H4 0.9300 . ?
C5 C6 1.422(6) . ?
C5 H5 0.9300 . ?
C6 H6 0.9300 . ?
C16 C19 1.358(6) . ?
C16 H16 0.9300 . ?
C17 C18 1.399(6) . ?
C17 H17 0.9300 . ?
C18 C19 1.403(7) . ?
C19 H19 0.9300 . ?
C34 C37 1.376(14) . ?
C34 C35 1.398(13) . ?
C34 C40 1.490(13) . ?
C35 C39 1.389(13) . ?
C35 H35 0.9300 . ?
C36 C39 1.324(14) . ?
C36 C38 1.371(14) . ?
C36 H36 0.9300 . ?
C37 C38 1.401(13) . ?
C37 H37 0.9300 . ?
C38 H38 0.9300 . ?
C39 H39 0.9300 . ?
C40 C41 1.334(14) . ?
C40 C28 1.440(10) . ?
C41 C22 1.51(2) . ?
C22 C23 1.33(2) . ?
C22 C27 1.48(2) . ?
C25 C26 1.291(15) . ?
C25 C24 1.382(16) . ?
C25 H25 0.9300 . ?
C26 C27 1.531(15) . ?
C26 H26 0.9300 . ?
C27 H27 0.9300 . ?
C24 C23 1.426(16) . ?
C24 H24 0.9300 . ?
C23 H23 0.9300 . ?
C34' C37' 1.385(12) . ?
C34' C35' 1.390(12) . ?
C35' C39' 1.369(12) . ?
C35' H35' 0.9300 . ?
C36' C39' 1.351(13) . ?
C36' C38' 1.382(13) . ?
C36' H36' 0.9300 . ?
C37' C38' 1.366(12) . ?
C37' H37' 0.9300 . ?
C39' H39' 0.9300 . ?
C38' H38' 0.9300 . ?
C41' C28' 1.632(11) . ?
C22' C27' 1.342(18) . ?
C22' C23' 1.439(18) . ?
C23' C24' 1.357(14) . ?
C23' H23' 0.9300 . ?
C27' C26' 1.400(14) . ?
C27' H27' 0.9300 . ?
C24' C25' 1.354(13) . ?
C24' H24' 0.9300 . ?
C25' C26' 1.352(14) . ?
C25' H25' 0.9300 . ?
C26' H26' 0.9300 . ?
C28 C31 1.274(10) . ?
C28 C29 1.358(6) . ?
C29 C30 1.499(11) . ?
C29 H29 0.9300 . ?
C30 C32 1.339(13) . ?
C30 H30 0.9300 . ?
C31 C33 1.394(14) . ?
C31 H31 0.9300 . ?
C32 C33 1.333(13) . ?
C32 H32 0.9300 . ?
C33 H33 0.9300 . ?
C28' C29' 1.358(6) . ?
C28' C31' 1.493(14) . ?
C29' C30' 1.336(13) . ?
C29' H29' 0.9300 . ?
C31' C33' 1.398(17) . ?
C31' H31' 0.9300 . ?
C30' C32' 1.395(17) . ?
C30' H30' 0.9300 . ?
C32' C33' 1.366(16) . ?
C32' H32' 0.9300 . ?
C33' H33' 0.9300 . ?
